data_1559628
loop_
_publ_author_name
'Fujimoto, Ayako'
'Fujinaga, Noriko'
'Nishimura, Ryo'
'Hatano, Eri'
'Kono, Luna'
'Nagai, Akira'
'Sekine, Akiko'
'Hattori, Yohei'
'Kojima, Yuko'
'Yasuda, Nobuhiro'
'Morimoto, Masakazu'
'Yokojima, Satoshi'
'Nakamura, Shinichiro'
'Feringa, Ben L.'
'Uchida, Kingo'

_publ_section_title
;
 Photoinduced swing of a diarylethene thin broad sword shaped crystal: a
 study on the detailed mechanism
;
_journal_issue 45
_journal_name_full 'Chemical Science'
_journal_page_first 12307
_journal_page_last 12315
_journal_paper_doi 10.1039/D0SC05388K
_journal_volume 11
_journal_year 2020
_chemical_absolute_configuration ad
_chemical_formula_sum 'C33 H28 F6 N2 O2 S2'
_chemical_formula_weight 662.69
_space_group_crystal_system tetragonal
_space_group_IT_number 78
_space_group_name_Hall 'P 4cw'
_space_group_name_H-M_alt 'P 43'
_atom_sites_solution_hydrogens geom
_audit_creation_method SHELXL-2014/7
_audit_update_record
;
2019-10-28 deposited with the CCDC.	2020-10-14 downloaded from the CCDC.
;
_cell_angle_alpha 90
_cell_angle_beta 90
_cell_angle_gamma 90
_cell_formula_units_Z 4
_cell_length_a 13.253(3)
_cell_length_b 13.253(3)
_cell_length_c 19.0733(18)
_cell_measurement_reflns_used 75389
_cell_measurement_temperature 173(2)
_cell_measurement_theta_max 16.086
_cell_measurement_theta_min 0.923
_cell_volume 3350.1(11)
_computing_structure_refinement 'SHELXL-2014/7 (Sheldrick, 2014)'
_diffrn_ambient_temperature 173(2)
_diffrn_detector_area_resol_mean 5.814
_diffrn_measured_fraction_theta_full 1.000
_diffrn_measured_fraction_theta_max 1.000
_diffrn_measurement_device_type 'PILATUS3 X CdTe 1M'
_diffrn_measurement_method \w
_diffrn_radiation_monochromator Si_311
_diffrn_radiation_type synchrotron
_diffrn_radiation_wavelength 0.4268
_diffrn_reflns_av_R_equivalents 0.0517
_diffrn_reflns_av_unetI/netI 0.0282
_diffrn_reflns_Laue_measured_fraction_full 1.000
_diffrn_reflns_Laue_measured_fraction_max 1.000
_diffrn_reflns_limit_h_max 17
_diffrn_reflns_limit_h_min -17
_diffrn_reflns_limit_k_max 17
_diffrn_reflns_limit_k_min -17
_diffrn_reflns_limit_l_max 24
_diffrn_reflns_limit_l_min -24
_diffrn_reflns_number 75389
_diffrn_reflns_point_group_measured_fraction_full 1.000
_diffrn_reflns_point_group_measured_fraction_max 1.000
_diffrn_reflns_theta_full 14.838
_diffrn_reflns_theta_max 16.086
_diffrn_reflns_theta_min 0.923
_diffrn_source 'SPring-8 BL02B1'
_exptl_absorpt_coefficient_mu 0.068
_exptl_crystal_colour blue
_exptl_crystal_density_diffrn 1.314
_exptl_crystal_description block
_exptl_crystal_F_000 1368
_exptl_crystal_size_max 0.109
_exptl_crystal_size_mid 0.089
_exptl_crystal_size_min 0.070
_refine_diff_density_max 1.136
_refine_diff_density_min -0.268
_refine_diff_density_rms 0.077
_refine_ls_abs_structure_details
;
 Flack x determined using 2679 quotients [(I+)-(I-)]/[(I+)+(I-)]
 (Parsons, Flack and Wagner, Acta Cryst. B69 (2013) 249-259).
;
_refine_ls_abs_structure_Flack 0.09(6)
_refine_ls_extinction_method none
_refine_ls_goodness_of_fit_ref 1.102
_refine_ls_hydrogen_treatment constr
_refine_ls_matrix_type full
_refine_ls_number_parameters 420
_refine_ls_number_reflns 7686
_refine_ls_number_restraints 1
_refine_ls_restrained_S_all 1.102
_refine_ls_R_factor_all 0.0956
_refine_ls_R_factor_gt 0.0889
_refine_ls_shift/su_max 0.000
_refine_ls_shift/su_mean 0.000
_refine_ls_structure_factor_coef Fsqd
_refine_ls_weighting_details 'w=1/[\s^2^(Fo^2^)+(0.1939P)^2^+0.7201P] where P=(Fo^2^+2Fc^2^)/3'
_refine_ls_weighting_scheme calc
_refine_ls_wR_factor_gt 0.2700
_refine_ls_wR_factor_ref 0.2797
_reflns_Friedel_coverage 0.940
_reflns_Friedel_fraction_full 1.000
_reflns_Friedel_fraction_max 1.000
_reflns_number_gt 6737
_reflns_number_total 7686
_reflns_threshold_expression 'I > 2\s(I)'
_cod_data_source_file d0sc05388k4.cif
_cod_data_source_block 1cRR_1
_cod_original_cell_volume 3350.1(14)
_cod_database_code 1559628
_shelx_shelxl_version_number 2014/7
_shelx_space_group_comment
;
The symmetry employed for this shelxl refinement is uniquely defined
by the following loop, which should always be used as a source of
symmetry information in preference to the above space-group names.
They are only intended as comments.
;
_shelx_estimated_absorpt_t_min 0.993
_shelx_estimated_absorpt_t_max 0.995

loop_
_space_group_symop_operation_xyz
'x, y, z'
'-x, -y, z+1/2'
'-y, x, z+3/4'
'y, -x, z+1/4'

loop_
_atom_site_label
_atom_site_type_symbol
_atom_site_fract_x
_atom_site_fract_y
_atom_site_fract_z
_atom_site_U_iso_or_equiv
_atom_site_adp_type
_atom_site_occupancy
_atom_site_site_symmetry_order
_atom_site_calc_flag
_atom_site_refinement_flags_posn
_atom_site_refinement_flags_adp
_atom_site_refinement_flags_occupancy
_atom_site_disorder_assembly
_atom_site_disorder_group
S1 S 0.70621(16) 0.66793(14) 0.33885(8) 0.0693(5) Uani 1 1 d . . . . .
S2 S 0.87711(18) 0.87538(14) 0.36395(9) 0.0728(5) Uani 1 1 d . . . . .
O1 O 0.5800(5) 0.5079(4) 0.2798(2) 0.0709(13) Uani 1 1 d . . . . .
O2 O 0.9819(4) 1.0642(4) 0.3484(2) 0.0660(12) Uani 1 1 d . . . . .
N1 N 0.5169(5) 0.4465(5) 0.3793(3) 0.0652(14) Uani 1 1 d . . . . .
H1 H 0.5192 0.4485 0.4254 0.078 Uiso 1 1 calc R U . . .
N2 N 1.0340(4) 1.0903(4) 0.4583(3) 0.0597(12) Uani 1 1 d . . . . .
H2 H 1.0344 1.0689 0.5020 0.072 Uiso 1 1 calc R U . . .
C1 C 0.3436(9) 0.3844(14) 0.3822(8) 0.120(4) Uani 1 1 d . . . . .
H1A H 0.3434 0.3407 0.4236 0.180 Uiso 1 1 calc R U . . .
H1B H 0.2897 0.3635 0.3502 0.180 Uiso 1 1 calc R U . . .
H1C H 0.3324 0.4545 0.3966 0.180 Uiso 1 1 calc R U . . .
C2 C 0.4435(7) 0.3761(6) 0.3457(4) 0.0746(19) Uani 1 1 d . . . . .
H2A H 0.4337 0.3990 0.2962 0.090 Uiso 1 1 calc R U . . .
C3 C 0.5775(5) 0.5048(5) 0.3447(3) 0.0566(13) Uani 1 1 d . . . . .
C4 C 0.6444(5) 0.5725(5) 0.3847(3) 0.0588(13) Uani 1 1 d . . . . .
C5 C 0.6652(5) 0.5724(5) 0.4536(3) 0.0575(13) Uani 1 1 d . . . . .
H5 H 0.6368 0.5248 0.4851 0.069 Uiso 1 1 calc R U . . .
C6 C 0.7327(6) 0.6488(6) 0.4754(4) 0.0648(16) Uani 1 1 d . . . . .
C7 C 0.7455(6) 0.7302(5) 0.4206(3) 0.0625(15) Uani 1 1 d . . . . .
C8 C 0.6700(7) 0.8140(6) 0.4374(4) 0.0746(18) Uani 1 1 d . . . . .
H8A H 0.6012 0.7879 0.4327 0.112 Uiso 1 1 calc R U . . .
H8B H 0.6797 0.8703 0.4047 0.112 Uiso 1 1 calc R U . . .
H8C H 0.6807 0.8377 0.4855 0.112 Uiso 1 1 calc R U . . .
C9 C 0.7788(6) 0.6646(6) 0.5368(4) 0.0677(18) Uani 1 1 d . . . . .
C11 C 0.8170(9) 0.6715(9) 0.6586(5) 0.094(3) Uani 1 1 d . . . . .
C12 C 0.8706(8) 0.7577(7) 0.6234(5) 0.089(3) Uani 1 1 d . . . . .
C13 C 0.8448(7) 0.7493(6) 0.5482(4) 0.0719(19) Uani 1 1 d . . . . .
C14 C 0.9292(7) 0.6848(7) 0.3997(6) 0.087(2) Uani 1 1 d . . . . .
H14A H 0.9982 0.7103 0.4047 0.130 Uiso 1 1 calc R U . . .
H14B H 0.9171 0.6660 0.3508 0.130 Uiso 1 1 calc R U . . .
H14C H 0.9201 0.6255 0.4298 0.130 Uiso 1 1 calc R U . . .
C15 C 0.8554(6) 0.7659(5) 0.4212(4) 0.0649(15) Uani 1 1 d . . . . .
C16 C 0.8821(6) 0.8035(5) 0.4945(4) 0.0634(15) Uani 1 1 d . . . . .
C17 C 0.9370(6) 0.8945(5) 0.4932(3) 0.0607(14) Uani 1 1 d . . . . .
H17 H 0.9682 0.9224 0.5337 0.073 Uiso 1 1 calc R U . . .
C18 C 0.9415(6) 0.9384(5) 0.4301(3) 0.0619(14) Uani 1 1 d . . . . .
C19 C 0.9862(6) 1.0380(5) 0.4099(3) 0.0598(14) Uani 1 1 d . . . . .
C20 C 1.0866(6) 1.1840(6) 0.4399(4) 0.0667(16) Uani 1 1 d . . . . .
H20 H 1.1336 1.1689 0.4002 0.080 Uiso 1 1 calc R U . . .
C21 C 1.1507(9) 1.2134(9) 0.5039(6) 0.101(3) Uani 1 1 d . . . . .
H21A H 1.1090 1.2103 0.5463 0.152 Uiso 1 1 calc R U . . .
H21B H 1.1765 1.2821 0.4978 0.152 Uiso 1 1 calc R U . . .
H21C H 1.2075 1.1664 0.5085 0.152 Uiso 1 1 calc R U . . .
C101 C 0.4845(6) 0.2695(4) 0.3433(4) 0.088(2) Uani 1 1 d G . . . .
C102 C 0.4717(7) 0.2120(6) 0.2829(4) 0.105(3) Uani 1 1 d G . . . .
H102 H 0.4411 0.2410 0.2426 0.125 Uiso 1 1 calc R U . . .
C103 C 0.5037(9) 0.1121(6) 0.2816(6) 0.143(7) Uani 1 1 d G . . . .
H103 H 0.4949 0.0728 0.2404 0.171 Uiso 1 1 calc R U . . .
C104 C 0.5484(11) 0.0697(5) 0.3405(7) 0.178(10) Uani 1 1 d G . . . .
H104 H 0.5703 0.0015 0.3396 0.214 Uiso 1 1 calc R U . . .
C105 C 0.5612(12) 0.1272(7) 0.4009(6) 0.171(9) Uani 1 1 d G . . . .
H105 H 0.5918 0.0982 0.4411 0.205 Uiso 1 1 calc R U . . .
C106 C 0.5292(9) 0.2271(6) 0.4022(4) 0.130(5) Uani 1 1 d G . . . .
H106 H 0.5380 0.2663 0.4434 0.156 Uiso 1 1 calc R U . . .
C201 C 1.0129(6) 1.2631(5) 0.4152(4) 0.0686(17) Uani 1 1 d . . . . .
C202 C 0.9259(9) 1.2856(8) 0.4523(6) 0.105(4) Uani 1 1 d . . . . .
H202 H 0.9112 1.2494 0.4940 0.126 Uiso 1 1 calc R U . . .
C203 C 0.8604(11) 1.3593(12) 0.4298(8) 0.130(6) Uani 1 1 d . . . . .
H203 H 0.8007 1.3735 0.4556 0.156 Uiso 1 1 calc R U . . .
C204 C 0.8815(10) 1.4107(7) 0.3711(7) 0.102(3) Uani 1 1 d . . . . .
H204 H 0.8383 1.4643 0.3571 0.123 Uiso 1 1 calc R U . . .
C205 C 0.9614(11) 1.3886(8) 0.3321(7) 0.111(4) Uani 1 1 d . . . . .
H205 H 0.9708 1.4203 0.2879 0.134 Uiso 1 1 calc R U . . .
C206 C 1.0325(9) 1.3173(8) 0.3570(6) 0.096(3) Uani 1 1 d . . . . .
H206 H 1.0942 1.3077 0.3326 0.115 Uiso 1 1 calc R U . . .
F1A F 0.6777(12) 0.5712(13) 0.6154(8) 0.099(3) Uani 0.509(12) 1 d . . P A 1
F2A F 0.8347(11) 0.5197(9) 0.6022(6) 0.099(3) Uani 0.509(12) 1 d . . P A 1
F3A F 0.7293(11) 0.7315(9) 0.6779(6) 0.099(3) Uani 0.509(12) 1 d . . P A 1
F4A F 0.8475(13) 0.6303(10) 0.7136(7) 0.099(3) Uani 0.509(12) 1 d . . P A 1
F5A F 0.8750(12) 0.8440(10) 0.6479(5) 0.081(3) Uani 0.509(12) 1 d . . P A 1
F6A F 0.9740(9) 0.7234(15) 0.6362(6) 0.102(5) Uani 0.509(12) 1 d . . P A 1
C10A C 0.7825(16) 0.601(2) 0.6001(15) 0.067(4) Uani 0.509(12) 1 d . . P A 1
F1B F 0.6515(16) 0.6385(17) 0.6302(8) 0.134(4) Uani 0.491(12) 1 d . . P A 2
F2B F 0.7146(18) 0.5388(17) 0.6131(9) 0.134(4) Uani 0.491(12) 1 d . . P A 2
F3B F 0.7898(17) 0.6750(17) 0.7260(8) 0.134(4) Uani 0.491(12) 1 d . . P A 2
F4B F 0.9094(16) 0.6070(15) 0.6626(7) 0.134(4) Uani 0.491(12) 1 d . . P A 2
F5B F 0.798(2) 0.8348(15) 0.6552(8) 0.129(7) Uani 0.491(12) 1 d . . P A 2
F6B F 0.9413(13) 0.7956(12) 0.6465(7) 0.093(4) Uani 0.491(12) 1 d . . P A 2
C10B C 0.7468(16) 0.621(3) 0.6082(16) 0.067(4) Uani 0.491(12) 1 d . . P A 2

loop_
_atom_site_aniso_label
_atom_site_aniso_U_11
_atom_site_aniso_U_22
_atom_site_aniso_U_33
_atom_site_aniso_U_23
_atom_site_aniso_U_13
_atom_site_aniso_U_12
S1 0.0906(12) 0.0714(10) 0.0457(7) 0.0121(7) -0.0077(7) -0.0101(8)
S2 0.1036(14) 0.0663(9) 0.0485(8) 0.0071(7) -0.0009(8) -0.0125(8)
O1 0.098(4) 0.073(3) 0.042(2) -0.0020(19) -0.005(2) 0.009(2)
O2 0.093(3) 0.058(2) 0.047(2) 0.0027(17) 0.002(2) -0.007(2)
N1 0.080(4) 0.070(3) 0.045(2) -0.003(2) -0.009(2) -0.008(3)
N2 0.070(3) 0.063(3) 0.046(2) 0.003(2) 0.004(2) -0.007(2)
C1 0.085(6) 0.174(13) 0.101(8) -0.034(8) -0.017(6) -0.006(7)
C2 0.089(5) 0.076(4) 0.059(4) -0.006(3) -0.014(3) -0.014(4)
C3 0.067(3) 0.055(3) 0.048(3) 0.003(2) -0.005(2) 0.010(2)
C4 0.066(3) 0.058(3) 0.053(3) 0.015(2) -0.008(2) 0.007(2)
C5 0.060(3) 0.065(3) 0.047(3) 0.005(2) -0.005(2) -0.007(3)
C6 0.070(4) 0.073(4) 0.051(3) 0.017(3) -0.014(3) -0.010(3)
C7 0.078(4) 0.068(3) 0.041(3) 0.011(2) -0.008(3) -0.009(3)
C8 0.081(4) 0.076(4) 0.066(4) 0.000(3) -0.011(3) 0.008(3)
C9 0.078(4) 0.069(4) 0.056(3) 0.016(3) -0.022(3) -0.022(3)
C11 0.110(7) 0.116(7) 0.056(4) 0.018(4) -0.025(4) -0.040(6)
C12 0.115(7) 0.088(5) 0.062(4) 0.020(4) -0.033(4) -0.043(5)
C13 0.093(5) 0.075(4) 0.047(3) 0.010(3) -0.017(3) -0.026(4)
C14 0.075(5) 0.078(5) 0.107(7) -0.015(5) -0.004(4) -0.005(4)
C15 0.083(4) 0.056(3) 0.055(3) 0.013(3) -0.004(3) -0.002(3)
C16 0.073(4) 0.064(3) 0.053(3) 0.015(3) -0.009(3) -0.005(3)
C17 0.074(4) 0.060(3) 0.048(3) 0.002(2) -0.004(3) -0.008(3)
C18 0.075(4) 0.059(3) 0.052(3) 0.005(2) 0.002(3) -0.006(3)
C19 0.076(4) 0.058(3) 0.046(3) 0.000(2) 0.004(3) -0.008(3)
C20 0.072(4) 0.070(4) 0.058(3) 0.003(3) 0.009(3) -0.009(3)
C21 0.111(7) 0.097(6) 0.095(7) 0.022(5) -0.029(6) -0.037(6)
C101 0.096(6) 0.083(5) 0.086(6) -0.007(4) 0.019(5) -0.026(4)
C102 0.107(7) 0.092(6) 0.115(8) -0.030(6) 0.001(6) -0.020(5)
C103 0.133(11) 0.109(10) 0.186(18) -0.062(11) 0.028(11) -0.022(9)
C104 0.25(3) 0.071(7) 0.21(2) -0.021(10) 0.06(2) 0.013(10)
C105 0.27(3) 0.098(9) 0.145(15) 0.030(10) 0.009(16) 0.015(12)
C106 0.215(17) 0.086(7) 0.090(8) -0.007(6) 0.012(9) 0.029(8)
C201 0.083(4) 0.060(3) 0.062(4) -0.007(3) 0.019(3) -0.009(3)
C202 0.119(7) 0.099(6) 0.096(7) 0.032(6) 0.052(6) 0.032(6)
C203 0.125(9) 0.134(9) 0.132(11) 0.052(8) 0.066(9) 0.056(8)
C204 0.127(8) 0.063(4) 0.116(8) 0.010(5) 0.009(7) 0.023(5)
C205 0.141(9) 0.082(6) 0.111(8) 0.036(6) 0.050(7) 0.029(6)
C206 0.112(7) 0.084(5) 0.092(6) 0.029(5) 0.035(5) 0.014(5)
F1A 0.129(5) 0.097(4) 0.071(3) 0.022(3) -0.009(3) -0.029(4)
F2A 0.129(5) 0.097(4) 0.071(3) 0.022(3) -0.009(3) -0.029(4)
F3A 0.129(5) 0.097(4) 0.071(3) 0.022(3) -0.009(3) -0.029(4)
F4A 0.129(5) 0.097(4) 0.071(3) 0.022(3) -0.009(3) -0.029(4)
F5A 0.091(8) 0.094(7) 0.058(5) -0.004(4) 0.002(5) -0.024(7)
F6A 0.079(6) 0.158(13) 0.069(6) 0.032(7) -0.037(5) -0.028(7)
C10A 0.060(12) 0.082(12) 0.058(7) 0.020(7) -0.007(10) -0.019(10)
F1B 0.169(9) 0.161(8) 0.072(4) 0.034(5) -0.030(5) -0.075(7)
F2B 0.169(9) 0.161(8) 0.072(4) 0.034(5) -0.030(5) -0.075(7)
F3B 0.169(9) 0.161(8) 0.072(4) 0.034(5) -0.030(5) -0.075(7)
F4B 0.169(9) 0.161(8) 0.072(4) 0.034(5) -0.030(5) -0.075(7)
F5B 0.20(2) 0.133(13) 0.060(7) -0.012(7) -0.012(10) 0.003(13)
F6B 0.107(10) 0.089(8) 0.083(7) -0.005(6) -0.016(7) -0.019(8)
C10B 0.060(12) 0.082(12) 0.058(7) 0.020(7) -0.007(10) -0.019(10)

loop_
_atom_type_symbol
_atom_type_description
_atom_type_scat_dispersion_real
_atom_type_scat_dispersion_imag
_atom_type_scat_source
C C 0.0001 0.0005 'International Tables Vol C Tables 4.2.6.8 and 6.1.1.4'
H H 0.0000 0.0000 'International Tables Vol C Tables 4.2.6.8 and 6.1.1.4'
F F 0.0042 0.0034 'International Tables Vol C Tables 4.2.6.8 and 6.1.1.4'
N N 0.0009 0.0011 'International Tables Vol C Tables 4.2.6.8 and 6.1.1.4'
O O 0.0022 0.0020 'International Tables Vol C Tables 4.2.6.8 and 6.1.1.4'
S S 0.0482 0.0440 'International Tables Vol C Tables 4.2.6.8 and 6.1.1.4'

loop_
_geom_angle_atom_site_label_1
_geom_angle_atom_site_label_2
_geom_angle_atom_site_label_3
_geom_angle
_geom_angle_site_symmetry_1
_geom_angle_site_symmetry_3
_geom_angle_publ_flag
C4 S1 C7 92.0(3) . . ?
C18 S2 C15 91.4(3) . . ?
C3 N1 C2 123.8(6) . . ?
C3 N1 H1 118.1 . . ?
C2 N1 H1 118.1 . . ?
C19 N2 C20 120.4(6) . . ?
C19 N2 H2 119.8 . . ?
C20 N2 H2 119.8 . . ?
C2 C1 H1A 109.5 . . ?
C2 C1 H1B 109.5 . . ?
H1A C1 H1B 109.5 . . ?
C2 C1 H1C 109.5 . . ?
H1A C1 H1C 109.5 . . ?
H1B C1 H1C 109.5 . . ?
N1 C2 C1 109.3(8) . . ?
N1 C2 C101 111.3(7) . . ?
C1 C2 C101 113.5(9) . . ?
N1 C2 H2A 107.5 . . ?
C1 C2 H2A 107.5 . . ?
C101 C2 H2A 107.5 . . ?
O1 C3 N1 123.2(6) . . ?
O1 C3 C4 118.7(6) . . ?
N1 C3 C4 118.1(6) . . ?
C5 C4 C3 129.0(6) . . ?
C5 C4 S1 113.3(5) . . ?
C3 C4 S1 117.7(4) . . ?
C4 C5 C6 114.7(6) . . ?
C4 C5 H5 122.6 . . ?
C6 C5 H5 122.6 . . ?
C9 C6 C5 131.3(6) . . ?
C9 C6 C7 116.3(6) . . ?
C5 C6 C7 112.2(6) . . ?
C6 C7 C8 107.4(6) . . ?
C6 C7 C15 108.8(5) . . ?
C8 C7 C15 113.4(6) . . ?
C6 C7 S1 103.6(5) . . ?
C8 C7 S1 108.5(5) . . ?
C15 C7 S1 114.5(5) . . ?
C7 C8 H8A 109.5 . . ?
C7 C8 H8B 109.5 . . ?
H8A C8 H8B 109.5 . . ?
C7 C8 H8C 109.5 . . ?
H8A C8 H8C 109.5 . . ?
H8B C8 H8C 109.5 . . ?
C6 C9 C13 122.2(6) . . ?
C6 C9 C10A 129.9(13) . . ?
C13 C9 C10A 107.7(13) . . ?
C6 C9 C10B 126.2(12) . . ?
C13 C9 C10B 108.9(13) . . ?
F4A C11 F3A 106.5(12) . . ?
F3B C11 C10B 117.9(14) . . ?
F3B C11 F4B 101.1(14) . . ?
C10B C11 F4B 106.8(14) . . ?
F4A C11 C12 123.6(10) . . ?
F3B C11 C12 122.1(12) . . ?
F3A C11 C12 94.3(10) . . ?
C10B C11 C12 110.1(13) . . ?
F4B C11 C12 94.0(9) . . ?
F4A C11 C10A 116.2(15) . . ?
F3A C11 C10A 106.4(11) . . ?
C12 C11 C10A 106.4(12) . . ?
F5A C12 F6A 100.4(12) . . ?
F6B C12 C13 126.4(11) . . ?
F5A C12 C13 116.6(9) . . ?
F6A C12 C13 110.8(10) . . ?
F6B C12 C11 123.1(10) . . ?
F5A C12 C11 123.8(11) . . ?
F6A C12 C11 97.5(9) . . ?
C13 C12 C11 105.4(6) . . ?
F6B C12 F5B 93.9(14) . . ?
C13 C12 F5B 106.9(10) . . ?
C11 C12 F5B 92.0(12) . . ?
C16 C13 C9 121.6(6) . . ?
C16 C13 C12 127.8(7) . . ?
C9 C13 C12 110.3(6) . . ?
C15 C14 H14A 109.5 . . ?
C15 C14 H14B 109.5 . . ?
H14A C14 H14B 109.5 . . ?
C15 C14 H14C 109.5 . . ?
H14A C14 H14C 109.5 . . ?
H14B C14 H14C 109.5 . . ?
C14 C15 C16 109.3(7) . . ?
C14 C15 C7 113.2(6) . . ?
C16 C15 C7 109.1(6) . . ?
C14 C15 S2 107.5(6) . . ?
C16 C15 S2 104.5(5) . . ?
C7 C15 S2 112.8(5) . . ?
C13 C16 C17 131.3(7) . . ?
C13 C16 C15 116.0(6) . . ?
C17 C16 C15 112.6(6) . . ?
C18 C17 C16 114.2(6) . . ?
C18 C17 H17 122.9 . . ?
C16 C17 H17 122.9 . . ?
C17 C18 C19 129.2(6) . . ?
C17 C18 S2 115.0(5) . . ?
C19 C18 S2 115.5(5) . . ?
O2 C19 N2 123.1(6) . . ?
O2 C19 C18 118.5(6) . . ?
N2 C19 C18 118.3(6) . . ?
N2 C20 C201 110.8(6) . . ?
N2 C20 C21 106.6(6) . . ?
C201 C20 C21 115.4(8) . . ?
N2 C20 H20 107.9 . . ?
C201 C20 H20 107.9 . . ?
C21 C20 H20 107.9 . . ?
C20 C21 H21A 109.5 . . ?
C20 C21 H21B 109.5 . . ?
H21A C21 H21B 109.5 . . ?
C20 C21 H21C 109.5 . . ?
H21A C21 H21C 109.5 . . ?
H21B C21 H21C 109.5 . . ?
C102 C101 C106 120.0 . . ?
C102 C101 C2 119.5(6) . . ?
C106 C101 C2 120.4(6) . . ?
C103 C102 C101 120.0 . . ?
C103 C102 H102 120.0 . . ?
C101 C102 H102 120.0 . . ?
C104 C103 C102 120.0 . . ?
C104 C103 H103 120.0 . . ?
C102 C103 H103 120.0 . . ?
C103 C104 C105 120.0 . . ?
C103 C104 H104 120.0 . . ?
C105 C104 H104 120.0 . . ?
C104 C105 C106 120.0 . . ?
C104 C105 H105 120.0 . . ?
C106 C105 H105 120.0 . . ?
C105 C106 C101 120.0 . . ?
C105 C106 H106 120.0 . . ?
C101 C106 H106 120.0 . . ?
C206 C201 C202 117.8(9) . . ?
C206 C201 C20 120.2(7) . . ?
C202 C201 C20 122.0(7) . . ?
C203 C202 C201 121.3(9) . . ?
C203 C202 H202 119.4 . . ?
C201 C202 H202 119.4 . . ?
C204 C203 C202 119.3(10) . . ?
C204 C203 H203 120.3 . . ?
C202 C203 H203 120.3 . . ?
C205 C204 C203 121.5(10) . . ?
C205 C204 H204 119.3 . . ?
C203 C204 H204 119.3 . . ?
C204 C205 C206 119.4(10) . . ?
C204 C205 H205 120.3 . . ?
C206 C205 H205 120.3 . . ?
C201 C206 C205 120.3(9) . . ?
C201 C206 H206 119.9 . . ?
C205 C206 H206 119.9 . . ?
F2A C10A F1A 106(2) . . ?
F2A C10A C9 122(2) . . ?
F1A C10A C9 106.5(16) . . ?
F2A C10A C11 109.3(19) . . ?
F1A C10A C11 107.4(18) . . ?
C9 C10A C11 104.7(19) . . ?
C10B F1B F2B 46.2(17) . . ?
C10B F2B F1B 55.8(16) . . ?
F2B C10B F1B 78(2) . . ?
F2B C10B C11 126(2) . . ?
F1B C10B C11 108(2) . . ?
F2B C10B C9 121(3) . . ?
F1B C10B C9 118(2) . . ?
C11 C10B C9 103.5(17) . . ?

loop_
_geom_bond_atom_site_label_1
_geom_bond_atom_site_label_2
_geom_bond_distance
_geom_bond_site_symmetry_2
_geom_bond_publ_flag
S1 C4 1.742(7) . ?
S1 C7 1.839(7) . ?
S2 C18 1.738(7) . ?
S2 C15 1.838(6) . ?
O1 C3 1.238(8) . ?
O2 C19 1.225(8) . ?
N1 C3 1.295(9) . ?
N1 C2 1.493(9) . ?
N1 H1 0.8800 . ?
N2 C19 1.317(9) . ?
N2 C20 1.467(9) . ?
N2 H2 0.8800 . ?
C1 C2 1.501(17) . ?
C1 H1A 0.9800 . ?
C1 H1B 0.9800 . ?
C1 H1C 0.9800 . ?
C2 C101 1.515(10) . ?
C2 H2A 1.0000 . ?
C3 C4 1.474(10) . ?
C4 C5 1.342(9) . ?
C5 C6 1.414(10) . ?
C5 H5 0.9500 . ?
C6 C9 1.337(9) . ?
C6 C7 1.512(8) . ?
C7 C8 1.529(11) . ?
C7 C15 1.531(11) . ?
C8 H8A 0.9800 . ?
C8 H8B 0.9800 . ?
C8 H8C 0.9800 . ?
C9 C13 1.439(10) . ?
C9 C10A 1.48(3) . ?
C9 C10B 1.54(3) . ?
C11 F4A 1.250(16) . ?
C11 F3B 1.33(2) . ?
C11 F3A 1.456(19) . ?
C11 C10B 1.49(3) . ?
C11 F4B 1.50(3) . ?
C11 C12 1.505(12) . ?
C11 C10A 1.53(3) . ?
C12 F6B 1.150(15) . ?
C12 F5A 1.236(16) . ?
C12 F6A 1.464(18) . ?
C12 C13 1.479(10) . ?
C12 F5B 1.53(2) . ?
C13 C16 1.347(10) . ?
C14 C15 1.509(12) . ?
C14 H14A 0.9800 . ?
C14 H14B 0.9800 . ?
C14 H14C 0.9800 . ?
C15 C16 1.526(10) . ?
C16 C17 1.409(10) . ?
C17 C18 1.338(9) . ?
C17 H17 0.9500 . ?
C18 C19 1.498(9) . ?
C20 C201 1.508(12) . ?
C20 C21 1.538(13) . ?
C20 H20 1.0000 . ?
C21 H21A 0.9800 . ?
C21 H21B 0.9800 . ?
C21 H21C 0.9800 . ?
C101 C102 1.3900 . ?
C101 C106 1.3900 . ?
C102 C103 1.3900 . ?
C102 H102 0.9500 . ?
C103 C104 1.3900 . ?
C103 H103 0.9500 . ?
C104 C105 1.3900 . ?
C104 H104 0.9500 . ?
C105 C106 1.3900 . ?
C105 H105 0.9500 . ?
C106 H106 0.9500 . ?
C201 C206 1.347(12) . ?
C201 C202 1.385(12) . ?
C202 C203 1.376(16) . ?
C202 H202 0.9500 . ?
C203 C204 1.340(17) . ?
C203 H203 0.9500 . ?
C204 C205 1.327(17) . ?
C204 H204 0.9500 . ?
C205 C206 1.417(16) . ?
C205 H205 0.9500 . ?
C206 H206 0.9500 . ?
F1A C10A 1.47(3) . ?
F2A C10A 1.28(3) . ?
F1B C10B 1.35(3) . ?
F1B F2B 1.60(3) . ?
F2B C10B 1.18(4) . ?

loop_
_geom_torsion_atom_site_label_1
_geom_torsion_atom_site_label_2
_geom_torsion_atom_site_label_3
_geom_torsion_atom_site_label_4
_geom_torsion
_geom_torsion_site_symmetry_1
_geom_torsion_site_symmetry_2
_geom_torsion_site_symmetry_3
_geom_torsion_site_symmetry_4
_geom_torsion_publ_flag
C3 N1 C2 C1 -135.2(10) . . . . ?
C3 N1 C2 C101 98.7(8) . . . . ?
C2 N1 C3 O1 0.2(11) . . . . ?
C2 N1 C3 C4 178.5(6) . . . . ?
O1 C3 C4 C5 -169.4(7) . . . . ?
N1 C3 C4 C5 12.2(10) . . . . ?
O1 C3 C4 S1 11.3(8) . . . . ?
N1 C3 C4 S1 -167.1(5) . . . . ?
C7 S1 C4 C5 -11.2(6) . . . . ?
C7 S1 C4 C3 168.3(5) . . . . ?
C3 C4 C5 C6 -179.5(7) . . . . ?
S1 C4 C5 C6 -0.2(8) . . . . ?
C4 C5 C6 C9 -171.2(9) . . . . ?
C4 C5 C6 C7 15.0(10) . . . . ?
C9 C6 C7 C8 -81.3(9) . . . . ?
C5 C6 C7 C8 93.6(8) . . . . ?
C9 C6 C7 C15 41.8(10) . . . . ?
C5 C6 C7 C15 -143.3(6) . . . . ?
C9 C6 C7 S1 164.0(7) . . . . ?
C5 C6 C7 S1 -21.2(8) . . . . ?
C4 S1 C7 C6 17.6(5) . . . . ?
C4 S1 C7 C8 -96.3(5) . . . . ?
C4 S1 C7 C15 135.9(5) . . . . ?
C5 C6 C9 C13 -179.3(9) . . . . ?
C7 C6 C9 C13 -5.6(13) . . . . ?
C5 C6 C9 C10A 7(2) . . . . ?
C7 C6 C9 C10A -179.1(13) . . . . ?
C5 C6 C9 C10B -20(2) . . . . ?
C7 C6 C9 C10B 153.7(14) . . . . ?
F3B C11 C12 F6B 50(2) . . . . ?
C10B C11 C12 F6B -164.9(19) . . . . ?
F4B C11 C12 F6B -55.4(18) . . . . ?
F4A C11 C12 F5A -70(2) . . . . ?
F3A C11 C12 F5A 43.1(14) . . . . ?
C10A C11 C12 F5A 151.6(15) . . . . ?
F4A C11 C12 F6A 37.9(18) . . . . ?
F3A C11 C12 F6A 151.0(10) . . . . ?
C10A C11 C12 F6A -100.5(14) . . . . ?
F4A C11 C12 C13 152.0(15) . . . . ?
F3B C11 C12 C13 -153.7(16) . . . . ?
F3A C11 C12 C13 -94.9(10) . . . . ?
C10B C11 C12 C13 -8.9(17) . . . . ?
F4B C11 C12 C13 100.6(10) . . . . ?
C10A C11 C12 C13 13.6(15) . . . . ?
F3B C11 C12 F5B -45.6(18) . . . . ?
C10B C11 C12 F5B 99.2(16) . . . . ?
F4B C11 C12 F5B -151.3(10) . . . . ?
C6 C9 C13 C16 -15.6(14) . . . . ?
C10A C9 C13 C16 159.1(12) . . . . ?
C10B C9 C13 C16 -178.1(12) . . . . ?
C6 C9 C13 C12 170.1(9) . . . . ?
C10A C9 C13 C12 -15.1(14) . . . . ?
C10B C9 C13 C12 7.6(14) . . . . ?
F6B C12 C13 C16 -18(2) . . . . ?
F5A C12 C13 C16 45.3(18) . . . . ?
F6A C12 C13 C16 -68.7(14) . . . . ?
C11 C12 C13 C16 -173.2(10) . . . . ?
F5B C12 C13 C16 89.8(15) . . . . ?
F6B C12 C13 C9 155.5(15) . . . . ?
F5A C12 C13 C9 -140.9(12) . . . . ?
F6A C12 C13 C9 105.1(11) . . . . ?
C11 C12 C13 C9 0.6(13) . . . . ?
F5B C12 C13 C9 -96.4(13) . . . . ?
C6 C7 C15 C14 64.5(9) . . . . ?
C8 C7 C15 C14 -176.0(7) . . . . ?
S1 C7 C15 C14 -50.8(8) . . . . ?
C6 C7 C15 C16 -57.5(8) . . . . ?
C8 C7 C15 C16 61.9(7) . . . . ?
S1 C7 C15 C16 -172.8(5) . . . . ?
C6 C7 C15 S2 -173.2(5) . . . . ?
C8 C7 C15 S2 -53.7(7) . . . . ?
S1 C7 C15 S2 71.6(6) . . . . ?
C18 S2 C15 C14 -103.0(6) . . . . ?
C18 S2 C15 C16 13.1(6) . . . . ?
C18 S2 C15 C7 131.5(6) . . . . ?
C9 C13 C16 C17 171.5(8) . . . . ?
C12 C13 C16 C17 -15.4(17) . . . . ?
C9 C13 C16 C15 -3.6(12) . . . . ?
C12 C13 C16 C15 169.6(10) . . . . ?
C14 C15 C16 C13 -84.5(9) . . . . ?
C7 C15 C16 C13 39.8(9) . . . . ?
S2 C15 C16 C13 160.7(6) . . . . ?
C14 C15 C16 C17 99.5(8) . . . . ?
C7 C15 C16 C17 -136.2(6) . . . . ?
S2 C15 C16 C17 -15.3(8) . . . . ?
C13 C16 C17 C18 -165.2(9) . . . . ?
C15 C16 C17 C18 10.0(10) . . . . ?
C16 C17 C18 C19 175.2(7) . . . . ?
C16 C17 C18 S2 1.1(9) . . . . ?
C15 S2 C18 C17 -9.1(7) . . . . ?
C15 S2 C18 C19 175.9(6) . . . . ?
C20 N2 C19 O2 -0.9(11) . . . . ?
C20 N2 C19 C18 174.7(6) . . . . ?
C17 C18 C19 O2 -179.8(8) . . . . ?
S2 C18 C19 O2 -5.7(9) . . . . ?
C17 C18 C19 N2 4.4(12) . . . . ?
S2 C18 C19 N2 178.5(5) . . . . ?
C19 N2 C20 C201 64.8(8) . . . . ?
C19 N2 C20 C21 -168.9(8) . . . . ?
N1 C2 C101 C102 -137.6(7) . . . . ?
C1 C2 C101 C102 98.7(9) . . . . ?
N1 C2 C101 C106 46.2(9) . . . . ?
C1 C2 C101 C106 -77.6(9) . . . . ?
C106 C101 C102 C103 0.0 . . . . ?
C2 C101 C102 C103 -176.2(8) . . . . ?
C101 C102 C103 C104 0.0 . . . . ?
C102 C103 C104 C105 0.0 . . . . ?
C103 C104 C105 C106 0.0 . . . . ?
C104 C105 C106 C101 0.0 . . . . ?
C102 C101 C106 C105 0.0 . . . . ?
C2 C101 C106 C105 176.2(8) . . . . ?
N2 C20 C201 C206 -134.1(9) . . . . ?
C21 C20 C201 C206 104.7(10) . . . . ?
N2 C20 C201 C202 48.5(11) . . . . ?
C21 C20 C201 C202 -72.7(12) . . . . ?
C206 C201 C202 C203 1(2) . . . . ?
C20 C201 C202 C203 178.8(14) . . . . ?
C201 C202 C203 C204 0(3) . . . . ?
C202 C203 C204 C205 4(3) . . . . ?
C203 C204 C205 C206 -8(2) . . . . ?
C202 C201 C206 C205 -5.2(18) . . . . ?
C20 C201 C206 C205 177.3(11) . . . . ?
C204 C205 C206 C201 8(2) . . . . ?
C6 C9 C10A F2A 73(2) . . . . ?
C13 C9 C10A F2A -101(2) . . . . ?
C6 C9 C10A F1A -49(3) . . . . ?
C13 C9 C10A F1A 136.6(17) . . . . ?
C6 C9 C10A C11 -162.8(11) . . . . ?
C13 C9 C10A C11 22.9(15) . . . . ?
F4A C11 C10A F2A -32(2) . . . . ?
F3A C11 C10A F2A -150.8(15) . . . . ?
C12 C11 C10A F2A 109.6(18) . . . . ?
F4A C11 C10A F1A 83(2) . . . . ?
F3A C11 C10A F1A -35.7(19) . . . . ?
C12 C11 C10A F1A -135.4(16) . . . . ?
F4A C11 C10A C9 -164.4(13) . . . . ?
F3A C11 C10A C9 77.2(13) . . . . ?
C12 C11 C10A C9 -22.4(16) . . . . ?
F1B F2B C10B C11 104(3) . . . . ?
F1B F2B C10B C9 -116(2) . . . . ?
F2B F1B C10B C11 -124(3) . . . . ?
F2B F1B C10B C9 119(3) . . . . ?
F3B C11 C10B F2B -54(4) . . . . ?
F4B C11 C10B F2B 58(3) . . . . ?
C12 C11 C10B F2B 159(3) . . . . ?
F3B C11 C10B F1B 34(3) . . . . ?
F4B C11 C10B F1B 146.3(18) . . . . ?
C12 C11 C10B F1B -113(2) . . . . ?
F3B C11 C10B C9 159.5(16) . . . . ?
F4B C11 C10B C9 -87.8(16) . . . . ?
C12 C11 C10B C9 13(2) . . . . ?
C6 C9 C10B F2B 38(3) . . . . ?
C13 C9 C10B F2B -161(2) . . . . ?
C6 C9 C10B F1B -55(3) . . . . ?
C13 C9 C10B F1B 107(2) . . . . ?
C6 C9 C10B C11 -174.2(11) . . . . ?
C13 C9 C10B C11 -12.5(18) . . . . ?
